data_1574957
loop_
_publ_author_name
'Bravo-Arredondo, Jos\'e Manuel'
'Bern\`es, Sylvain'
'Mej\'ia, Karen'
'Anzaldo, Bertin'
'Ram\'irez, Erick'
'Moro, David'

_publ_section_title
;
 2-Methylimidazolium tetrakis(2-thenoyltrifluoroacetonato-\k2
 O,O&#x2032;)neodymium(III)
;
_journal_coeditor_code WM4231
_journal_issue 6
_journal_name_full IUCrData
_journal_page_first x250569
_journal_paper_doi 10.1107/S2414314625005693
_journal_volume 10
_journal_year 2025
_chemical_formula_iupac '(C4 H7 N2) [Nd (C8 H4 F3 O2 S)4]'
_chemical_formula_moiety 'C4 H7 N2 +, C32 H16 F12 Nd O8 S4 -'
_chemical_formula_sum 'C36 H23 F12 N2 Nd O8 S4'
_chemical_formula_weight 1112.04
_chemical_name_common
;
2-Methylimidazolium
tetrakis(2-thenoyltrifluoroacetonato-\k^2^<i>O</i>,<i>O</i>')neodymium(III)
;
_chemical_name_systematic
;
2-Methylimidazolium
tetrakis(2-thenoyltrifluoroacetonato-\k^2^<i>O</i>,<i>O</i>')neodymium(III)
;
_space_group_crystal_system monoclinic
_space_group_IT_number 15
_space_group_name_Hall '-C 2yc'
_space_group_name_H-M_alt 'C 1 2/c 1'
_atom_sites_solution_hydrogens geom
_atom_sites_solution_primary dual
_atom_sites_solution_secondary difmap
_audit_creation_method SHELXL-2019/3
_cell_angle_alpha 90
_cell_angle_beta 103.772(2)
_cell_angle_gamma 90
_cell_formula_units_Z 4
_cell_length_a 17.3191(4)
_cell_length_b 12.6547(2)
_cell_length_c 20.5387(4)
_cell_measurement_reflns_used 122785
_cell_measurement_temperature 295.0(10)
_cell_measurement_theta_max 29.19
_cell_measurement_theta_min 1.88
_cell_volume 4372.01(15)
_computing_cell_refinement
;
X-AREA (Stoe & Cie, 2019)
;
_computing_data_collection
;
X-AREA (Stoe & Cie, 2019)
;
_computing_data_reduction
;
X-AREA (Stoe & Cie, 2019)
;
_computing_molecular_graphics
;
Mercury (Macrae <i>et al.</i>,  2020)
;
_computing_publication_material
;
publCIF (Westrip, 2010)
;
_computing_structure_refinement
;
SHELXL (Sheldrick, 2015b)
;
_computing_structure_solution
;
<i>SHELXT</i> (Sheldrick, 2015a)
;
_diffrn_ambient_temperature 295.0(10)
_diffrn_detector 'Reverse-biased silicon diode array'
_diffrn_detector_area_resol_mean 5.81
_diffrn_measured_fraction_theta_full 0.990
_diffrn_measured_fraction_theta_max 0.994
_diffrn_measurement_device 'Eulerian four-circle diffractometer'
_diffrn_measurement_device_type 'Stoe Stadivari'
_diffrn_measurement_method '\w scans'
_diffrn_measurement_specimen_support Mitegen
_diffrn_radiation_monochromator 'Graded multilayer mirror'
_diffrn_radiation_probe x-ray
_diffrn_radiation_type AgK\a
_diffrn_radiation_wavelength 0.56083
_diffrn_reflns_av_R_equivalents 0.0432
_diffrn_reflns_av_unetI/netI 0.0200
_diffrn_reflns_limit_h_max 27
_diffrn_reflns_limit_h_min -27
_diffrn_reflns_limit_k_max 19
_diffrn_reflns_limit_k_min -18
_diffrn_reflns_limit_l_max 32
_diffrn_reflns_limit_l_min -32
_diffrn_reflns_number 97427
_diffrn_reflns_theta_full 19.664
_diffrn_reflns_theta_max 25.997
_diffrn_reflns_theta_min 1.911
_diffrn_source 'Sealed X-ray tube'
_diffrn_source_current 0.600
_diffrn_source_power 0.039
_diffrn_source_voltage 65
_exptl_absorpt_coefficient_mu 0.780
_exptl_absorpt_correction_T_max 1.0000
_exptl_absorpt_correction_T_min 0.5560
_exptl_absorpt_correction_type multi-scan
_exptl_absorpt_process_details
;
(X-AREA; Stoe & Cie, 2019)
;
_exptl_crystal_colour blue
_exptl_crystal_density_diffrn 1.689
_exptl_crystal_description irregular
_exptl_crystal_F_000 2196
_exptl_crystal_size_max 0.310
_exptl_crystal_size_mid 0.260
_exptl_crystal_size_min 0.240
_refine_diff_density_max 0.704
_refine_diff_density_min -0.901
_refine_ls_extinction_method none
_refine_ls_goodness_of_fit_ref 1.060
_refine_ls_hydrogen_treatment constr
_refine_ls_matrix_type full
_refine_ls_number_constraints 0
_refine_ls_number_parameters 313
_refine_ls_number_reflns 8697
_refine_ls_number_restraints 0
_refine_ls_restrained_S_all 1.060
_refine_ls_R_factor_all 0.0520
_refine_ls_R_factor_gt 0.0402
_refine_ls_shift/su_max 0.001
_refine_ls_shift/su_mean 0.000
_refine_ls_structure_factor_coef Fsqd
_refine_ls_weighting_details 'w=1/[\s^2^(Fo^2^)+(0.0519P)^2^+6.0925P] where P=(Fo^2^+2Fc^2^)/3'
_refine_ls_weighting_scheme calc
_refine_ls_wR_factor_gt 0.1036
_refine_ls_wR_factor_ref 0.1126
_reflns_number_gt 7163
_reflns_number_total 8697
_reflns_threshold_expression 'I > 2\s(I)'
_cod_data_source_file wm4231.cif
_cod_data_source_block I
_cod_original_sg_symbol_H-M 'C 2/c'
_cod_database_code 1574957
_shelx_estimated_absorpt_t_min 0.794
_shelx_estimated_absorpt_t_max 0.835

loop_
_space_group_symop_operation_xyz
'x, y, z'
'-x, y, -z+1/2'
'x+1/2, y+1/2, z'
'-x+1/2, y+1/2, -z+1/2'
'-x, -y, -z'
'x, -y, z-1/2'
'-x+1/2, -y+1/2, -z'
'x+1/2, -y+1/2, z-1/2'

loop_
_atom_site_type_symbol
_atom_site_label
_atom_site_fract_x
_atom_site_fract_y
_atom_site_fract_z
_atom_site_U_iso_or_equiv
_atom_site_adp_type
_atom_site_calc_flag
_atom_site_occupancy
_atom_site_disorder_assembly
_atom_site_disorder_group
Nd Nd1 0.500000 0.38687(2) 0.250000 0.03908(6) Uani d 1 . .
S S1 0.36020(8) 0.07268(11) 0.11099(5) 0.0853(3) Uani d 1 . .
O O1 0.41250(13) 0.23740(15) 0.21178(10) 0.0508(4) Uani d 1 . .
C C1 0.39885(15) 0.1532(2) 0.23872(13) 0.0435(5) Uani d 1 . .
F F1 0.3888(2) 0.2515(3) 0.45231(13) 0.1088(10) Uani d 1 . .
C C2 0.41016(19) 0.1387(2) 0.30859(14) 0.0508(6) Uani d 1 . .
H H2 0.400999 0.072079 0.324391 0.061 Uiso calc 1 . .
F F2 0.51077(18) 0.2131(2) 0.46517(11) 0.0966(8) Uani d 1 . .
S S2 0.32140(5) 0.68267(7) 0.30984(5) 0.0663(2) Uani d 1 . .
F F3 0.4226(3) 0.0935(2) 0.43956(12) 0.1309(15) Uani d 1 . .
O O3 0.45289(13) 0.31300(15) 0.34528(10) 0.0519(4) Uani d 1 . .
C C3 0.43400(18) 0.2183(2) 0.35402(13) 0.0499(6) Uani d 1 . .
C C4 0.4388(3) 0.1920(3) 0.42796(17) 0.0738(11) Uani d 1 . .
F F4 0.71200(14) 0.6641(2) 0.43086(17) 0.1057(10) Uani d 1 . .
C C5 0.36846(18) 0.0630(2) 0.19456(14) 0.0508(6) Uani d 1 . .
F F5 0.73633(12) 0.50159(18) 0.43148(12) 0.0720(5) Uani d 1 . .
F F6 0.74347(15) 0.5903(4) 0.34738(16) 0.1279(14) Uani d 1 . .
C C6 0.3428(3) -0.0367(3) 0.21092(18) 0.0749(11) Uani d 1 . .
H H6 0.342232 -0.058169 0.254091 0.090 Uiso calc 1 . .
C C7 0.3182(4) -0.0996(3) 0.1533(3) 0.1059(19) Uani d 1 . .
H H7 0.298623 -0.167868 0.154069 0.127 Uiso calc 1 . .
C C8 0.3258(3) -0.0518(4) 0.0976(2) 0.0946(15) Uani d 1 . .
H H8 0.313345 -0.083671 0.055615 0.114 Uiso calc 1 . .
C C11 0.47677(16) 0.61847(19) 0.33016(14) 0.0446(5) Uani d 1 . .
O O11 0.44749(11) 0.53626(15) 0.30053(10) 0.0489(4) Uani d 1 . .
C C12 0.56012(17) 0.6335(2) 0.35716(17) 0.0511(6) Uani d 1 . .
H H12 0.578136 0.699386 0.374301 0.061 Uiso calc 1 . .
C C13 0.61449(15) 0.5539(2) 0.35866(14) 0.0455(5) Uani d 1 . .
O O13 0.60391(12) 0.46054(15) 0.33646(10) 0.0500(4) Uani d 1 . .
C C14 0.70171(17) 0.5786(3) 0.39209(18) 0.0564(7) Uani d 1 . .
C C15 0.42182(15) 0.7013(2) 0.34063(13) 0.0442(5) Uani d 1 . .
C C16 0.43723(18) 0.7944(2) 0.37833(15) 0.0521(6) Uani d 1 . .
H H16 0.487658 0.819560 0.398658 0.063 Uiso calc 1 . .
C C17 0.3646(2) 0.8451(3) 0.38110(18) 0.0625(8) Uani d 1 . .
H H17 0.362778 0.907832 0.404259 0.075 Uiso calc 1 . .
C C18 0.2991(2) 0.7944(3) 0.3473(2) 0.0672(9) Uani d 1 . .
H H18 0.247536 0.817743 0.344799 0.081 Uiso calc 1 . .
N N1 0.5374(5) 0.5365(5) 0.5489(3) 0.0672(17) Uani d 0.5 A -1
H H1A 0.529815 0.579440 0.579218 0.081 Uiso calc 0.5 A -1
N N2 0.5165(6) 0.4413(6) 0.4631(3) 0.0714(19) Uani d 0.5 A -1
H H2A 0.492977 0.410787 0.426307 0.086 Uiso calc 0.5 A -1
C C21 0.4825(6) 0.5068(19) 0.4964(11) 0.070(4) Uani d 0.5 A -1
C C22 0.5920(11) 0.4282(12) 0.4934(7) 0.079(4) Uani d 0.5 A -1
H H22 0.627250 0.383783 0.478873 0.094 Uiso calc 0.5 A -1
C C23 0.6100(10) 0.4887(11) 0.5485(6) 0.073(3) Uani d 0.5 A -1
H H23 0.658822 0.496792 0.578961 0.087 Uiso calc 0.5 A -1
C C24 0.3995(9) 0.5422(14) 0.4791(8) 0.097(5) Uani d 0.5 A -1
H H24A 0.365313 0.483663 0.482293 0.146 Uiso calc 0.5 A -1
H H24B 0.386518 0.569207 0.434144 0.146 Uiso calc 0.5 A -1
H H24C 0.392314 0.596802 0.509566 0.146 Uiso calc 0.5 A -1

loop_
_atom_site_aniso_label
_atom_site_aniso_U_11
_atom_site_aniso_U_22
_atom_site_aniso_U_33
_atom_site_aniso_U_12
_atom_site_aniso_U_13
_atom_site_aniso_U_23
Nd1 0.04478(10) 0.03509(8) 0.03947(9) 0.000 0.01416(7) 0.000
S1 0.1074(8) 0.0947(7) 0.0497(4) -0.0175(6) 0.0106(5) -0.0124(4)
O1 0.0579(11) 0.0472(9) 0.0457(9) -0.0091(8) 0.0094(8) -0.0007(7)
C1 0.0419(11) 0.0438(11) 0.0446(12) -0.0046(9) 0.0095(9) -0.0045(9)
F1 0.141(3) 0.132(2) 0.0769(16) -0.033(2) 0.0713(18) -0.0225(15)
C2 0.0627(16) 0.0455(12) 0.0450(13) -0.0166(11) 0.0146(12) -0.0038(9)
F2 0.117(2) 0.116(2) 0.0475(11) -0.0292(17) 0.0014(12) 0.0016(12)
S2 0.0474(4) 0.0646(5) 0.0862(6) 0.0010(3) 0.0143(4) -0.0178(4)
F3 0.254(4) 0.0848(16) 0.0529(13) -0.078(2) 0.0341(19) 0.0033(11)
O3 0.0697(12) 0.0464(9) 0.0460(9) -0.0154(8) 0.0265(9) -0.0084(7)
C3 0.0585(15) 0.0526(13) 0.0419(12) -0.0170(12) 0.0185(11) -0.0056(10)
C4 0.108(3) 0.070(2) 0.0467(15) -0.036(2) 0.0250(18) -0.0092(14)
F4 0.0641(13) 0.0690(14) 0.160(3) 0.0003(11) -0.0209(15) -0.0394(16)
C5 0.0529(14) 0.0501(13) 0.0461(13) -0.0021(11) 0.0051(11) -0.0091(10)
F5 0.0547(10) 0.0712(12) 0.0823(14) 0.0083(9) 0.0007(10) 0.0047(10)
F6 0.0552(13) 0.243(4) 0.0871(19) -0.0286(18) 0.0194(13) 0.047(2)
C6 0.113(3) 0.0473(15) 0.0555(17) -0.0206(17) 0.0030(19) -0.0096(13)
C7 0.153(5) 0.060(2) 0.089(3) -0.025(3) -0.002(3) -0.023(2)
C8 0.104(3) 0.093(3) 0.072(3) -0.003(3) -0.007(2) -0.040(2)
C11 0.0472(12) 0.0408(11) 0.0480(12) -0.0004(9) 0.0154(10) -0.0020(9)
O11 0.0450(9) 0.0439(9) 0.0598(11) -0.0013(7) 0.0163(8) -0.0127(8)
C12 0.0442(12) 0.0396(11) 0.0690(17) -0.0025(9) 0.0123(12) -0.0091(11)
C13 0.0429(12) 0.0436(11) 0.0504(13) -0.0022(9) 0.0117(10) 0.0001(9)
O13 0.0503(10) 0.0433(9) 0.0548(11) 0.0033(7) 0.0089(8) -0.0053(7)
C14 0.0434(13) 0.0528(14) 0.0712(19) -0.0011(11) 0.0100(13) 0.0008(13)
C15 0.0433(12) 0.0419(11) 0.0485(12) 0.0015(9) 0.0133(10) -0.0030(9)
C16 0.0554(15) 0.0487(13) 0.0519(14) 0.0109(11) 0.0123(12) -0.0075(11)
C17 0.0682(19) 0.0487(14) 0.074(2) 0.0105(14) 0.0232(16) -0.0099(14)
C18 0.0555(17) 0.0618(18) 0.088(2) 0.0146(14) 0.0246(17) -0.0015(16)
N1 0.099(5) 0.060(3) 0.048(3) -0.021(4) 0.029(4) -0.013(2)
N2 0.108(6) 0.066(4) 0.048(3) -0.035(4) 0.033(4) -0.017(3)
C21 0.095(11) 0.070(6) 0.048(5) -0.032(10) 0.026(9) -0.004(4)
C22 0.104(10) 0.066(5) 0.077(8) -0.023(5) 0.043(8) -0.013(5)
C23 0.086(7) 0.074(6) 0.057(5) -0.027(5) 0.017(5) -0.004(4)
C24 0.084(8) 0.113(19) 0.091(15) -0.030(11) 0.016(12) 0.023(9)

loop_
_atom_type_symbol
_atom_type_description
_atom_type_scat_dispersion_real
_atom_type_scat_dispersion_imag
_atom_type_scat_source
C C 0.0013 0.0009 'International Tables Vol C Tables 4.2.6.8 and 6.1.1.4'
H H 0.0000 0.0000 'International Tables Vol C Tables 4.2.6.8 and 6.1.1.4'
F F 0.0101 0.0062 'International Tables Vol C Tables 4.2.6.8 and 6.1.1.4'
N N 0.0030 0.0020 'International Tables Vol C Tables 4.2.6.8 and 6.1.1.4'
Nd Nd -0.4470 2.0085 'International Tables Vol C Tables 4.2.6.8 and 6.1.1.4'
O O 0.0058 0.0036 'International Tables Vol C Tables 4.2.6.8 and 6.1.1.4'
S S 0.0831 0.0770 'International Tables Vol C Tables 4.2.6.8 and 6.1.1.4'

loop_
_exptl_crystal_face_index_h
_exptl_crystal_face_index_k
_exptl_crystal_face_index_l
_exptl_crystal_face_perp_dist
7 -2 -1 0.1440
-2 1 0 0.1140
2 2 -1 0.1640
-2 -2 1 0.1500
3 2 -7 0.1210
-4 -3 5 0.1140
1 2 6 0.1640
-1 -2 -8 0.1600

loop_
_geom_angle_atom_site_label_1
_geom_angle_atom_site_label_2
_geom_angle_atom_site_label_3
_geom_angle_site_symmetry_1
_geom_angle_site_symmetry_3
_geom_angle
_geom_angle_publ_flag
O13 Nd1 O13 2_655 . 134.20(9) ?
O13 Nd1 O1 2_655 2_655 147.31(7) ?
O13 Nd1 O1 . 2_655 76.30(7) ?
O13 Nd1 O1 2_655 . 76.30(7) ?
O13 Nd1 O1 . . 147.31(7) ?
O1 Nd1 O1 2_655 . 78.00(10) ?
O13 Nd1 O11 2_655 2_655 70.90(6) ?
O13 Nd1 O11 . 2_655 73.91(7) ?
O1 Nd1 O11 2_655 2_655 118.29(7) ?
O1 Nd1 O11 . 2_655 137.14(7) ?
O13 Nd1 O11 2_655 . 73.91(7) ?
O13 Nd1 O11 . . 70.90(6) ?
O1 Nd1 O11 2_655 . 137.15(7) ?
O1 Nd1 O11 . . 118.28(7) ?
O11 Nd1 O11 2_655 . 78.11(9) ?
O13 Nd1 O3 2_655 . 113.71(7) ?
O13 Nd1 O3 . . 83.79(7) ?
O1 Nd1 O3 2_655 . 75.45(7) ?
O1 Nd1 O3 . . 70.39(6) ?
O11 Nd1 O3 2_655 . 148.98(7) ?
O11 Nd1 O3 . . 74.30(7) ?
O13 Nd1 O3 2_655 2_655 83.79(7) ?
O13 Nd1 O3 . 2_655 113.71(7) ?
O1 Nd1 O3 2_655 2_655 70.39(6) ?
O1 Nd1 O3 . 2_655 75.45(7) ?
O11 Nd1 O3 2_655 2_655 74.30(7) ?
O11 Nd1 O3 . 2_655 148.98(7) ?
O3 Nd1 O3 . 2_655 135.63(9) ?
C8 S1 C5 . . 92.2(2) ?
C1 O1 Nd1 . . 133.56(17) ?
O1 C1 C2 . . 124.5(2) ?
O1 C1 C5 . . 117.7(2) ?
C2 C1 C5 . . 117.8(2) ?
C3 C2 C1 . . 122.9(2) ?
C3 C2 H2 . . 118.6 ?
C1 C2 H2 . . 118.6 ?
C18 S2 C15 . . 92.21(16) ?
C3 O3 Nd1 . . 127.90(16) ?
O3 C3 C2 . . 130.3(3) ?
O3 C3 C4 . . 112.9(2) ?
C2 C3 C4 . . 116.8(3) ?
F3 C4 F2 . . 107.4(4) ?
F3 C4 F1 . . 106.5(4) ?
F2 C4 F1 . . 106.0(3) ?
F3 C4 C3 . . 114.9(3) ?
F2 C4 C3 . . 110.4(3) ?
F1 C4 C3 . . 111.2(4) ?
C6 C5 C1 . . 129.4(3) ?
C6 C5 S1 . . 110.7(2) ?
C1 C5 S1 . . 119.9(2) ?
C5 C6 C7 . . 110.9(4) ?
C5 C6 H6 . . 124.5 ?
C7 C6 H6 . . 124.5 ?
C8 C7 C6 . . 113.3(4) ?
C8 C7 H7 . . 123.4 ?
C6 C7 H7 . . 123.4 ?
C7 C8 S1 . . 112.9(3) ?
C7 C8 H8 . . 123.5 ?
S1 C8 H8 . . 123.5 ?
O11 C11 C12 . . 123.6(2) ?
O11 C11 C15 . . 117.7(2) ?
C12 C11 C15 . . 118.6(2) ?
C11 O11 Nd1 . . 134.77(17) ?
C13 C12 C11 . . 122.3(2) ?
C13 C12 H12 . . 118.9 ?
C11 C12 H12 . . 118.9 ?
O13 C13 C12 . . 129.6(3) ?
O13 C13 C14 . . 113.2(2) ?
C12 C13 C14 . . 117.2(2) ?
C13 O13 Nd1 . . 130.54(18) ?
F6 C14 F5 . . 105.6(3) ?
F6 C14 F4 . . 108.1(3) ?
F5 C14 F4 . . 105.0(3) ?
F6 C14 C13 . . 111.0(3) ?
F5 C14 C13 . . 112.3(3) ?
F4 C14 C13 . . 114.3(3) ?
C16 C15 C11 . . 129.7(3) ?
C16 C15 S2 . . 111.2(2) ?
C11 C15 S2 . . 118.89(19) ?
C15 C16 C17 . . 110.3(3) ?
C15 C16 H16 . . 124.8 ?
C17 C16 H16 . . 124.8 ?
C18 C17 C16 . . 114.2(3) ?
C18 C17 H17 . . 122.9 ?
C16 C17 H17 . . 122.9 ?
C17 C18 S2 . . 112.1(2) ?
C17 C18 H18 . . 124.0 ?
S2 C18 H18 . . 124.0 ?
C21 N1 C23 . . 110.4(10) ?
C21 N1 H1A . . 124.8 ?
C23 N1 H1A . . 124.8 ?
C21 N2 C22 . . 110.7(9) ?
C21 N2 H2A . . 124.6 ?
C22 N2 H2A . . 124.6 ?
N2 C21 N1 . . 106.5(10) ?
N2 C21 C24 . . 127.4(17) ?
N1 C21 C24 . . 126.1(18) ?
N2 C22 C23 . . 109.4(17) ?
N2 C22 H22 . . 125.3 ?
C23 C22 H22 . . 125.3 ?
C22 C23 N1 . . 102.9(15) ?
C22 C23 H23 . . 128.6 ?
N1 C23 H23 . . 128.6 ?
C21 C24 H24A . . 109.5 ?
C21 C24 H24B . . 109.5 ?
H24A C24 H24B . . 109.5 ?
C21 C24 H24C . . 109.5 ?
H24A C24 H24C . . 109.5 ?
H24B C24 H24C . . 109.5 ?

loop_
_geom_bond_atom_site_label_1
_geom_bond_atom_site_label_2
_geom_bond_site_symmetry_2
_geom_bond_distance
_geom_bond_publ_flag
Nd1 O13 2_655 2.396(2) ?
Nd1 O13 . 2.396(2) ?
Nd1 O1 2_655 2.4340(19) ?
Nd1 O1 . 2.4340(19) ?
Nd1 O11 2_655 2.4346(18) ?
Nd1 O11 . 2.4346(17) ?
Nd1 O3 . 2.4758(18) ?
Nd1 O3 2_655 2.4758(18) ?
S1 C8 . 1.683(5) ?
S1 C5 . 1.693(3) ?
O1 C1 . 1.249(3) ?
C1 C2 . 1.413(4) ?
C1 C5 . 1.475(4) ?
F1 C4 . 1.330(5) ?
C2 C3 . 1.369(4) ?
C2 H2 . 0.9300 ?
F2 C4 . 1.325(5) ?
S2 C18 . 1.698(4) ?
S2 C15 . 1.720(3) ?
F3 C4 . 1.312(4) ?
O3 C3 . 1.266(3) ?
C3 C4 . 1.538(4) ?
F4 C14 . 1.330(4) ?
C5 C6 . 1.404(4) ?
F5 C14 . 1.316(4) ?
F6 C14 . 1.306(4) ?
C6 C7 . 1.406(5) ?
C6 H6 . 0.9300 ?
C7 C8 . 1.327(8) ?
C7 H7 . 0.9300 ?
C8 H8 . 0.9300 ?
C11 O11 . 1.250(3) ?
C11 C12 . 1.430(4) ?
C11 C15 . 1.466(3) ?
C12 C13 . 1.374(4) ?
C12 H12 . 0.9300 ?
C13 O13 . 1.263(3) ?
C13 C14 . 1.535(4) ?
C15 C16 . 1.400(4) ?
C16 C17 . 1.424(4) ?
C16 H16 . 0.9300 ?
C17 C18 . 1.345(5) ?
C17 H17 . 0.9300 ?
C18 H18 . 0.9300 ?
N1 C21 . 1.31(2) ?
N1 C23 . 1.398(19) ?
N1 H1A . 0.8600 ?
N2 C21 . 1.30(2) ?
N2 C22 . 1.32(2) ?
N2 H2A . 0.8600 ?
C21 C24 . 1.47(2) ?
C22 C23 . 1.340(13) ?
C22 H22 . 0.9300 ?
C23 H23 . 0.9300 ?
C24 H24A . 0.9600 ?
C24 H24B . 0.9600 ?
C24 H24C . 0.9600 ?

loop_
_geom_hbond_atom_site_label_D
_geom_hbond_atom_site_label_H
_geom_hbond_atom_site_label_A
_geom_hbond_site_symmetry_A
_geom_hbond_distance_DH
_geom_hbond_distance_HA
_geom_hbond_distance_DA
_geom_hbond_angle_DHA
_geom_hbond_publ_flag
C17 H17 F3 1_565 0.93 2.60 3.429(4) 148.6 no
N1 H1A O3 5_666 0.86 2.03 2.865(6) 163.0 yes
N2 H2A O3 . 0.86 2.06 2.904(6) 168.2 yes
C24 H24B S2 . 0.96 2.91 3.852(15) 166.5 no

loop_
_geom_torsion_atom_site_label_1
_geom_torsion_atom_site_label_2
_geom_torsion_atom_site_label_3
_geom_torsion_atom_site_label_4
_geom_torsion_site_symmetry_1
_geom_torsion_site_symmetry_2
_geom_torsion_site_symmetry_3
_geom_torsion_site_symmetry_4
_geom_torsion
_geom_torsion_publ_flag
Nd1 O1 C1 C2 . . . . 25.1(4) ?
Nd1 O1 C1 C5 . . . . -155.3(2) ?
O1 C1 C2 C3 . . . . 3.2(5) ?
C5 C1 C2 C3 . . . . -176.4(3) ?
Nd1 O3 C3 C2 . . . . -22.7(5) ?
Nd1 O3 C3 C4 . . . . 157.8(2) ?
C1 C2 C3 O3 . . . . -3.1(6) ?
C1 C2 C3 C4 . . . . 176.4(3) ?
O3 C3 C4 F3 . . . . -177.5(4) ?
C2 C3 C4 F3 . . . . 2.9(6) ?
O3 C3 C4 F2 . . . . -55.9(4) ?
C2 C3 C4 F2 . . . . 124.5(3) ?
O3 C3 C4 F1 . . . . 61.5(4) ?
C2 C3 C4 F1 . . . . -118.1(3) ?
O1 C1 C5 C6 . . . . -174.7(3) ?
C2 C1 C5 C6 . . . . 5.0(5) ?
O1 C1 C5 S1 . . . . 4.9(4) ?
C2 C1 C5 S1 . . . . -175.5(2) ?
C8 S1 C5 C6 . . . . -1.1(3) ?
C8 S1 C5 C1 . . . . 179.3(3) ?
C1 C5 C6 C7 . . . . 179.9(4) ?
S1 C5 C6 C7 . . . . 0.3(5) ?
C5 C6 C7 C8 . . . . 0.9(8) ?
C6 C7 C8 S1 . . . . -1.8(8) ?
C5 S1 C8 C7 . . . . 1.7(5) ?
C12 C11 O11 Nd1 . . . . -16.4(4) ?
C15 C11 O11 Nd1 . . . . 166.90(18) ?
O11 C11 C12 C13 . . . . -6.8(5) ?
C15 C11 C12 C13 . . . . 169.9(3) ?
C11 C12 C13 O13 . . . . 2.6(5) ?
C11 C12 C13 C14 . . . . -177.1(3) ?
C12 C13 O13 Nd1 . . . . 23.9(5) ?
C14 C13 O13 Nd1 . . . . -156.4(2) ?
O13 C13 C14 F6 . . . . 74.2(4) ?
C12 C13 C14 F6 . . . . -106.0(4) ?
O13 C13 C14 F5 . . . . -43.7(4) ?
C12 C13 C14 F5 . . . . 136.0(3) ?
O13 C13 C14 F4 . . . . -163.1(3) ?
C12 C13 C14 F4 . . . . 16.6(4) ?
O11 C11 C15 C16 . . . . 171.8(3) ?
C12 C11 C15 C16 . . . . -5.0(4) ?
O11 C11 C15 S2 . . . . -1.8(3) ?
C12 C11 C15 S2 . . . . -178.7(2) ?
C18 S2 C15 C16 . . . . -1.2(2) ?
C18 S2 C15 C11 . . . . 173.5(2) ?
C11 C15 C16 C17 . . . . -172.8(3) ?
S2 C15 C16 C17 . . . . 1.2(3) ?
C15 C16 C17 C18 . . . . -0.6(4) ?
C16 C17 C18 S2 . . . . -0.3(4) ?
C15 S2 C18 C17 . . . . 0.9(3) ?
C22 N2 C21 N1 . . . . 0.3(19) ?
C22 N2 C21 C24 . . . . 179.8(18) ?
C23 N1 C21 N2 . . . . 0.7(18) ?
C23 N1 C21 C24 . . . . -178.7(17) ?
C21 N2 C22 C23 . . . . -1(2) ?
N2 C22 C23 N1 . . . . 1.6(19) ?
C21 N1 C23 C22 . . . . -1.5(18) ?
